data_2227011
loop_
_publ_author_name
'Cheng, Po-Wen'
'Cheng, Chi-Feng'
'Chun-Ting, Yeh'
'Lin, Chia-Her'

_publ_section_title
;
 2,5-Dihydroxyterephthalic acid dihydrate
;
_journal_coeditor_code NC2191
_journal_issue 8
_journal_name_full 'Acta Crystallographica Section E'
_journal_page_first o1928
_journal_paper_doi 10.1107/S1600536810025766
_journal_volume 66
_journal_year 2010
_chemical_formula_iupac 'C8 H6 O6 , 2H2 O'
_chemical_formula_moiety 'C8 H6 O6 , 2H2 O'
_chemical_formula_sum 'C8 H10 O8'
_chemical_formula_weight 234.16
_chemical_name_common
;
2,5-dihydroxyterephthalic acid dihydrate
;
_chemical_name_systematic
;
2,5-dihydroxybenzene-1,4-dicarboxylic acid dihydrate
;
_space_group_IT_number 14
_space_group_name_Hall '-P 2ybc'
_symmetry_cell_setting monoclinic
_symmetry_space_group_name_Hall '-P 2ybc'
_symmetry_space_group_name_H-M 'P 1 21/c 1'
_atom_sites_solution_hydrogens geom
_atom_sites_solution_primary direct
_atom_sites_solution_secondary difmap
_audit_creation_method SHELXL97
_cell_angle_alpha 90.00
_cell_angle_beta 103.030(10)
_cell_angle_gamma 90.00
_cell_formula_units_Z 2
_cell_length_a 5.1883(10)
_cell_length_b 17.545(4)
_cell_length_c 5.4990(12)
_cell_measurement_reflns_used 760
_cell_measurement_temperature 295(2)
_cell_measurement_theta_max 22.50
_cell_measurement_theta_min 2.32
_cell_volume 487.68(18)
_computing_cell_refinement 'SAINT (Bruker, 2009)'
_computing_data_collection 'APEX2 (Bruker, 2009)'
_computing_data_reduction 'SAINT (Bruker, 2009)'
_computing_molecular_graphics 'SHELXTL (Sheldrick, 2008)'
_computing_publication_material 'SHELXTL (Sheldrick, 2008)'
_computing_structure_refinement 'SHELXL97 (Sheldrick, 2008)'
_computing_structure_solution 'SHELXS97 (Sheldrick, 2008)'
_diffrn_ambient_temperature 295(2)
_diffrn_detector_area_resol_mean 8.3333
_diffrn_measured_fraction_theta_full 0.990
_diffrn_measured_fraction_theta_max 0.990
_diffrn_measurement_device_type 'Bruker APEXII CCD'
_diffrn_measurement_method '\f and \w scans'
_diffrn_radiation_monochromator graphite
_diffrn_radiation_source 'fine-focus sealed tube'
_diffrn_radiation_type MoK\a
_diffrn_radiation_wavelength 0.71073
_diffrn_reflns_av_R_equivalents 0.0797
_diffrn_reflns_av_sigmaI/netI 0.0947
_diffrn_reflns_limit_h_max 6
_diffrn_reflns_limit_h_min -5
_diffrn_reflns_limit_k_max 23
_diffrn_reflns_limit_k_min -23
_diffrn_reflns_limit_l_max 4
_diffrn_reflns_limit_l_min -7
_diffrn_reflns_number 4475
_diffrn_reflns_theta_full 28.40
_diffrn_reflns_theta_max 28.40
_diffrn_reflns_theta_min 2.32
_exptl_absorpt_coefficient_mu 0.147
_exptl_absorpt_correction_T_max 0.963
_exptl_absorpt_correction_T_min 0.945
_exptl_absorpt_correction_type multi-scan
_exptl_absorpt_process_details '(SADABS; Bruker, 2009)'
_exptl_crystal_colour light-yellow
_exptl_crystal_density_diffrn 1.595
_exptl_crystal_density_method 'not measured'
_exptl_crystal_description tablular
_exptl_crystal_F_000 244
_exptl_crystal_size_max 0.25
_exptl_crystal_size_mid 0.20
_exptl_crystal_size_min 0.20
_refine_diff_density_max 0.356
_refine_diff_density_min -0.317
_refine_ls_extinction_method none
_refine_ls_goodness_of_fit_ref 1.021
_refine_ls_hydrogen_treatment constr
_refine_ls_matrix_type full
_refine_ls_number_parameters 73
_refine_ls_number_reflns 1208
_refine_ls_number_restraints 0
_refine_ls_restrained_S_all 1.021
_refine_ls_R_factor_all 0.1348
_refine_ls_R_factor_gt 0.0605
_refine_ls_shift/su_max 0.009
_refine_ls_shift/su_mean 0.002
_refine_ls_structure_factor_coef Fsqd
_refine_ls_weighting_details 'calc w = 1/[\s^2^(Fo^2^)+(0.0851P)^2^+0.0000P] where P=(Fo^2^+2Fc^2^)/3'
_refine_ls_weighting_scheme calc
_refine_ls_wR_factor_gt 0.1628
_refine_ls_wR_factor_ref 0.1926
_reflns_number_gt 589
_reflns_number_total 1208
_reflns_threshold_expression I>2\s(I)
_cod_data_source_file nc2191.cif
_cod_data_source_block I
_cod_original_cell_volume 487.68(17)
_cod_original_sg_symbol_H-M 'P 21/c'
_cod_database_code 2227011
_cod_database_fobs_code 2227011

loop_
_symmetry_equiv_pos_as_xyz
'x, y, z'
'-x, y+1/2, -z+1/2'
'-x, -y, -z'
'x, -y-1/2, z-1/2'

loop_
_atom_site_type_symbol
_atom_site_label
_atom_site_fract_x
_atom_site_fract_y
_atom_site_fract_z
_atom_site_U_iso_or_equiv
_atom_site_adp_type
_atom_site_calc_flag
_atom_site_refinement_flags
_atom_site_occupancy
_atom_site_disorder_assembly
_atom_site_disorder_group
O O1 0.0253(5) 0.35101(13) 0.8449(4) 0.0561(7) Uani d . 1 . .
H H1A -0.0615 0.3231 0.9153 0.084 Uiso calc R 1 . .
O O2 0.4188(5) 0.59034(13) 0.6391(4) 0.0488(7) Uani d . 1 . .
H H2B 0.4915 0.6261 0.5857 0.073 Uiso calc R 1 . .
O O3 0.2796(5) 0.68281(14) 0.8554(4) 0.0536(7) Uani d . 1 . .
O O1W 0.6537(4) 0.69917(13) 1.4663(4) 0.0524(7) Uani d . 1 . .
H H1WA 0.5399 0.7288 1.3796 0.079 Uiso d . 1 . .
H H1WB 0.7486 0.6811 1.3724 0.079 Uiso d . 1 . .
C C1 0.0087(6) 0.42428(18) 0.9234(5) 0.0371(8) Uani d . 1 . .
C C2 0.1432(6) 0.48027(18) 0.8263(5) 0.0394(9) Uani d . 1 . .
H H2A 0.2394 0.4671 0.7089 0.047 Uiso calc R 1 . .
C C3 0.2843(6) 0.61572(19) 0.7961(5) 0.0378(8) Uani d . 1 . .
C C4 0.1382(6) 0.55608(17) 0.9001(5) 0.0337(8) Uani d . 1 . .

loop_
_atom_site_aniso_label
_atom_site_aniso_U_11
_atom_site_aniso_U_22
_atom_site_aniso_U_33
_atom_site_aniso_U_12
_atom_site_aniso_U_13
_atom_site_aniso_U_23
O1 0.0761(17) 0.0361(15) 0.0720(15) -0.0063(12) 0.0504(14) -0.0070(12)
O2 0.0610(15) 0.0415(15) 0.0545(14) -0.0033(11) 0.0352(12) 0.0004(11)
O3 0.0678(17) 0.0402(15) 0.0639(16) -0.0083(12) 0.0380(13) -0.0066(12)
O1W 0.0646(16) 0.0461(16) 0.0575(14) 0.0068(12) 0.0371(13) 0.0091(12)
C1 0.0391(18) 0.037(2) 0.0386(16) 0.0007(14) 0.0155(14) -0.0015(14)
C2 0.0412(19) 0.043(2) 0.0399(17) 0.0012(15) 0.0208(15) -0.0001(15)
C3 0.0377(18) 0.041(2) 0.0366(17) -0.0011(15) 0.0131(14) 0.0051(15)
C4 0.0338(17) 0.0363(19) 0.0324(15) 0.0026(13) 0.0105(13) 0.0015(13)

loop_
_atom_type_symbol
_atom_type_description
_atom_type_scat_dispersion_real
_atom_type_scat_dispersion_imag
_atom_type_scat_source
C C 0.0033 0.0016 'International Tables Vol C Tables 4.2.6.8 and 6.1.1.4'
H H 0.0000 0.0000 'International Tables Vol C Tables 4.2.6.8 and 6.1.1.4'
O O 0.0106 0.0060 'International Tables Vol C Tables 4.2.6.8 and 6.1.1.4'

loop_
_geom_angle_atom_site_label_1
_geom_angle_atom_site_label_2
_geom_angle_atom_site_label_3
_geom_angle_site_symmetry_1
_geom_angle_site_symmetry_3
_geom_angle
_geom_angle_publ_flag
C1 O1 H1A . . 109.5 ?
C3 O2 H2B . . 109.5 ?
H1WA O1W H1WB . . 108.2 ?
O1 C1 C2 . . 118.3(3) ?
O1 C1 C4 . 3_567 122.1(3) ?
C2 C1 C4 . 3_567 119.5(3) ?
C1 C2 C4 . . 121.5(3) ?
C1 C2 H2A . . 119.2 ?
C4 C2 H2A . . 119.2 ?
O3 C3 O2 . . 123.4(3) ?
O3 C3 C4 . . 122.3(3) ?
O2 C3 C4 . . 114.3(3) ?
C2 C4 C1 . 3_567 119.0(3) ?
C2 C4 C3 . . 121.2(3) ?
C1 C4 C3 3_567 . 119.9(3) ?

loop_
_geom_bond_atom_site_label_1
_geom_bond_atom_site_label_2
_geom_bond_site_symmetry_2
_geom_bond_distance
_geom_bond_publ_flag
O1 C1 . 1.365(4) ?
O1 H1A . 0.8200 ?
O2 C3 . 1.305(3) ?
O2 H2B . 0.8200 ?
O3 C3 . 1.223(4) ?
O1W H1WA . 0.8485 ?
O1W H1WB . 0.8511 ?
C1 C2 . 1.380(4) ?
C1 C4 3_567 1.405(4) ?
C2 C4 . 1.393(4) ?
C2 H2A . 0.9300 ?
C3 C4 . 1.480(4) ?
C4 C1 3_567 1.406(4) ?

loop_
_geom_hbond_atom_site_label_D
_geom_hbond_atom_site_label_H
_geom_hbond_atom_site_label_A
_geom_hbond_site_symmetry_A
_geom_hbond_distance_DH
_geom_hbond_distance_HA
_geom_hbond_distance_DA
_geom_hbond_angle_DHA
O1 H1A O3 3_567 0.82 1.88 2.597(3) 146.0
O2 H2B O1W 1_554 0.82 1.74 2.561(3) 177.4
O1W H1WB O1 3_667 0.85 1.94 2.786(3) 175.0
O1W H1WA O3 4_576 0.85 2.04 2.809(3) 150.4
